data_2231981
loop_
_publ_author_name
'Lin, Feng'
'Jin, Shouwen'
'Tong, Kai'
'He, Haidong'
'Yu, YuanQi'

_publ_section_title
;
 2-Methyl-1<i>H</i>-benzimidazol-3-ium hydrogen phthalate
;
_journal_coeditor_code LH5327
_journal_issue 10
_journal_name_full 'Acta Crystallographica Section E'
_journal_page_first o2592
_journal_paper_doi 10.1107/S1600536811036178
_journal_volume 67
_journal_year 2011
_chemical_formula_iupac 'C8 H9 N2 +, C8 H5 O4 -'
_chemical_formula_moiety 'C8 H9 N2, C8 H5 O4'
_chemical_formula_sum 'C16 H14 N2 O4'
_chemical_formula_weight 298.29
_chemical_name_common
;
2-Methyl-1<i>H</i>-benzimidazol-3-ium hydrogen phthalate
;
_chemical_name_systematic
;
2-Methyl-1<i>H</i>-benzimidazol-3-ium 2-carboxybenzoate
;
_space_group_IT_number 2
_symmetry_cell_setting triclinic
_symmetry_space_group_name_Hall '-P 1'
_symmetry_space_group_name_H-M 'P -1'
_atom_sites_solution_hydrogens geom
_atom_sites_solution_primary direct
_atom_sites_solution_secondary difmap
_audit_creation_method SHELXL-97
_cell_angle_alpha 86.754(8)
_cell_angle_beta 86.585(7)
_cell_angle_gamma 84.169(7)
_cell_formula_units_Z 4
_cell_length_a 3.8545(16)
_cell_length_b 17.689(7)
_cell_length_c 20.752(9)
_cell_measurement_reflns_used 700
_cell_measurement_temperature 298(2)
_cell_measurement_theta_max 19.619
_cell_measurement_theta_min 2.235
_cell_volume 1403.3(10)
_computing_cell_refinement 'SAINT (Bruker, 2007)'
_computing_data_collection 'SMART (Bruker, 2007)'
_computing_data_reduction 'SAINT (Bruker, 2007)'
_computing_molecular_graphics 'SHELXTL (Sheldrick, 2008) and Mercury (Macrae <i>et al.</i>, 2006)'
_computing_publication_material 'SHELXL97 (Sheldrick, 2008)'
_computing_structure_refinement 'SHELXL97 (Sheldrick, 2008)'
_computing_structure_solution 'SHELXS97 (Sheldrick, 2008)'
_diffrn_ambient_temperature 298(2)
_diffrn_measured_fraction_theta_full 0.989
_diffrn_measured_fraction_theta_max 0.989
_diffrn_measurement_device_type 'Bruker SMART CCD'
_diffrn_measurement_method '\f and \w scans'
_diffrn_radiation_monochromator graphite
_diffrn_radiation_source 'fine-focus sealed tube'
_diffrn_radiation_type MoK\a
_diffrn_radiation_wavelength 0.71073
_diffrn_reflns_av_R_equivalents 0.0578
_diffrn_reflns_av_sigmaI/netI 0.1501
_diffrn_reflns_limit_h_max 4
_diffrn_reflns_limit_h_min -4
_diffrn_reflns_limit_k_max 19
_diffrn_reflns_limit_k_min -20
_diffrn_reflns_limit_l_max 24
_diffrn_reflns_limit_l_min -21
_diffrn_reflns_number 7520
_diffrn_reflns_theta_full 25.02
_diffrn_reflns_theta_max 25.02
_diffrn_reflns_theta_min 2.23
_exptl_absorpt_coefficient_mu 0.103
_exptl_absorpt_correction_T_max 0.970
_exptl_absorpt_correction_T_min 0.955
_exptl_absorpt_correction_type multi-scan
_exptl_absorpt_process_details '(SADABS; Bruker, 2007)'
_exptl_crystal_colour colorless
_exptl_crystal_density_diffrn 1.412
_exptl_crystal_density_method 'not measured'
_exptl_crystal_description block
_exptl_crystal_F_000 624
_exptl_crystal_size_max 0.45
_exptl_crystal_size_mid 0.39
_exptl_crystal_size_min 0.30
_refine_diff_density_max 0.263
_refine_diff_density_min -0.310
_refine_ls_extinction_method none
_refine_ls_goodness_of_fit_ref 0.887
_refine_ls_hydrogen_treatment constr
_refine_ls_matrix_type full
_refine_ls_number_parameters 397
_refine_ls_number_reflns 4923
_refine_ls_number_restraints 0
_refine_ls_restrained_S_all 0.887
_refine_ls_R_factor_all 0.1820
_refine_ls_R_factor_gt 0.0815
_refine_ls_shift/su_max 0.000
_refine_ls_shift/su_mean 0.000
_refine_ls_structure_factor_coef Fsqd
_refine_ls_weighting_details 'calc w=1/[\s^2^(Fo^2^)+(0.0958P)^2^] where P=(Fo^2^+2Fc^2^)/3'
_refine_ls_weighting_scheme calc
_refine_ls_wR_factor_gt 0.1924
_refine_ls_wR_factor_ref 0.2316
_reflns_number_gt 1846
_reflns_number_total 4923
_reflns_threshold_expression I>2\s(I)
_cod_data_source_file lh5327.cif
_cod_data_source_block I
_cod_database_code 2231981
_cod_database_fobs_code 2231981

loop_
_symmetry_equiv_pos_as_xyz
'x, y, z'
'-x, -y, -z'

loop_
_atom_site_type_symbol
_atom_site_label
_atom_site_fract_x
_atom_site_fract_y
_atom_site_fract_z
_atom_site_U_iso_or_equiv
_atom_site_adp_type
_atom_site_calc_flag
_atom_site_refinement_flags
_atom_site_occupancy
_atom_site_symmetry_multiplicity
N N1 0.6243(11) 0.5633(2) 0.1657(2) 0.0614(13) Uani d . 1 1
H H1 0.7074 0.6025 0.1465 0.074 Uiso calc R 1 1
N N2 0.3976(11) 0.4903(2) 0.2389(2) 0.0572(12) Uani d . 1 1
H H2 0.3100 0.4741 0.2756 0.069 Uiso calc R 1 1
N N3 0.4721(12) -0.0649(2) 0.6631(2) 0.0661(14) Uani d . 1 1
H H3 0.4929 -0.1059 0.6423 0.079 Uiso calc R 1 1
N N4 0.4893(12) 0.0117(3) 0.7390(2) 0.0615(13) Uani d . 1 1
H H4 0.5221 0.0285 0.7760 0.074 Uiso calc R 1 1
O O1 0.3597(12) 0.9545(2) 0.14225(18) 0.0842(14) Uani d . 1 1
O O2 0.2701(12) 0.8461(2) 0.18961(19) 0.0886(14) Uani d . 1 1
O O3 0.0573(12) 0.7292(2) 0.16867(19) 0.0829(13) Uani d . 1 1
H H3A 0.1415 0.7687 0.1753 0.124 Uiso calc R 1 1
O O4 -0.1224(12) 0.6721(2) 0.0893(2) 0.0863(14) Uani d . 1 1
O O5 1.0493(11) 0.4630(2) 0.35612(17) 0.0766(13) Uani d . 1 1
O O6 0.9446(12) 0.3625(2) 0.30921(19) 0.0867(14) Uani d . 1 1
O O7 0.7319(12) 0.2419(2) 0.33335(19) 0.0838(13) Uani d . 1 1
H H7 0.8077 0.2833 0.3253 0.126 Uiso calc R 1 1
O O8 0.5216(13) 0.1768(2) 0.4153(2) 0.0917(15) Uani d . 1 1
C C1 0.5080(14) 0.5583(3) 0.2263(3) 0.0572(15) Uani d . 1 1
C C2 0.4456(15) 0.4496(3) 0.1839(3) 0.0561(14) Uani d . 1 1
C C3 0.5921(14) 0.4953(3) 0.1373(3) 0.0529(14) Uani d . 1 1
C C4 0.6727(14) 0.4745(3) 0.0752(3) 0.0643(16) Uani d . 1 1
H H4A 0.7639 0.5075 0.0436 0.077 Uiso calc R 1 1
C C5 0.6105(17) 0.4017(4) 0.0624(3) 0.0785(19) Uani d . 1 1
H H5 0.6664 0.3839 0.0214 0.094 Uiso calc R 1 1
C C6 0.4652(16) 0.3546(3) 0.1102(3) 0.0701(17) Uani d . 1 1
H H6 0.4202 0.3063 0.0997 0.084 Uiso calc R 1 1
C C7 0.3858(14) 0.3762(3) 0.1717(3) 0.0623(16) Uani d . 1 1
H H7A 0.2963 0.3434 0.2036 0.075 Uiso calc R 1 1
C C8 0.5046(17) 0.6182(3) 0.2734(3) 0.0760(18) Uani d . 1 1
H H8A 0.2687 0.6396 0.2823 0.114 Uiso calc R 1 1
H H8B 0.6421 0.6575 0.2556 0.114 Uiso calc R 1 1
H H8C 0.6008 0.5966 0.3127 0.114 Uiso calc R 1 1
C C9 0.5569(14) -0.0599(3) 0.7229(3) 0.0559(14) Uani d . 1 1
C C10 0.3580(15) 0.0550(3) 0.6869(3) 0.0590(15) Uani d . 1 1
C C11 0.3466(14) 0.0050(3) 0.6392(3) 0.0575(15) Uani d . 1 1
C C12 0.2216(16) 0.0290(4) 0.5784(3) 0.0707(17) Uani d . 1 1
H H12 0.2144 -0.0043 0.5455 0.085 Uiso calc R 1 1
C C13 0.1106(17) 0.1053(4) 0.5709(3) 0.087(2) Uani d . 1 1
H H13 0.0230 0.1243 0.5318 0.104 Uiso calc R 1 1
C C14 0.1258(16) 0.1536(4) 0.6194(4) 0.0769(19) Uani d . 1 1
H H14 0.0493 0.2048 0.6120 0.092 Uiso calc R 1 1
C C15 0.2482(17) 0.1302(3) 0.6784(3) 0.0769(19) Uani d . 1 1
H H15 0.2562 0.1639 0.7110 0.092 Uiso calc R 1 1
C C16 0.6985(15) -0.1238(3) 0.7661(3) 0.0714(17) Uani d . 1 1
H H16A 0.5251 -0.1588 0.7753 0.107 Uiso calc R 1 1
H H16B 0.7597 -0.1045 0.8058 0.107 Uiso calc R 1 1
H H16C 0.9025 -0.1496 0.7453 0.107 Uiso calc R 1 1
C C17 0.2781(16) 0.8892(4) 0.1390(3) 0.0648(16) Uani d . 1 1
C C18 -0.0014(16) 0.7282(3) 0.1088(3) 0.0624(16) Uani d . 1 1
C C19 0.1934(14) 0.8627(3) 0.0755(3) 0.0533(14) Uani d . 1 1
C C20 0.0778(14) 0.7921(3) 0.0617(3) 0.0546(14) Uani d . 1 1
C C21 0.0164(15) 0.7799(3) -0.0009(3) 0.0617(16) Uani d . 1 1
H H21 -0.0674 0.7343 -0.0097 0.074 Uiso calc R 1 1
C C22 0.0716(16) 0.8313(3) -0.0510(3) 0.0660(16) Uani d . 1 1
H H22 0.0319 0.8201 -0.0931 0.079 Uiso calc R 1 1
C C23 0.1877(16) 0.9002(3) -0.0384(3) 0.0663(16) Uani d . 1 1
H H23 0.2251 0.9365 -0.0717 0.080 Uiso calc R 1 1
C C24 0.2460(15) 0.9138(3) 0.0239(3) 0.0607(15) Uani d . 1 1
H H24 0.3256 0.9601 0.0321 0.073 Uiso calc R 1 1
C C25 0.9394(15) 0.4004(3) 0.3595(3) 0.0584(15) Uani d . 1 1
C C26 0.6405(16) 0.2354(3) 0.3930(3) 0.0621(16) Uani d . 1 1
C C27 0.7972(13) 0.3692(3) 0.4231(2) 0.0479(13) Uani d . 1 1
C C28 0.6743(13) 0.2974(3) 0.4380(2) 0.0476(13) Uani d . 1 1
C C29 0.5680(13) 0.2802(3) 0.5007(3) 0.0493(13) Uani d . 1 1
H H29 0.4900 0.2327 0.5110 0.059 Uiso calc R 1 1
C C30 0.5710(15) 0.3294(3) 0.5490(3) 0.0633(16) Uani d . 1 1
H H30 0.4947 0.3153 0.5909 0.076 Uiso calc R 1 1
C C31 0.6872(15) 0.4000(3) 0.5354(3) 0.0612(16) Uani d . 1 1
H H31 0.6900 0.4347 0.5673 0.073 Uiso calc R 1 1
C C32 0.7995(14) 0.4170(3) 0.4723(3) 0.0562(15) Uani d . 1 1
H H32 0.8820 0.4642 0.4627 0.067 Uiso calc R 1 1

loop_
_atom_site_aniso_label
_atom_site_aniso_U_11
_atom_site_aniso_U_22
_atom_site_aniso_U_33
_atom_site_aniso_U_12
_atom_site_aniso_U_13
_atom_site_aniso_U_23
N1 0.065(3) 0.060(3) 0.059(3) -0.019(2) 0.006(3) 0.008(3)
N2 0.070(3) 0.051(3) 0.052(3) -0.015(2) -0.005(2) 0.005(2)
N3 0.093(4) 0.053(3) 0.058(3) -0.028(3) -0.011(3) -0.007(3)
N4 0.078(4) 0.063(3) 0.048(3) -0.020(3) -0.010(3) -0.008(3)
O1 0.120(4) 0.070(3) 0.070(3) -0.035(3) -0.013(3) -0.017(2)
O2 0.137(4) 0.085(3) 0.049(3) -0.033(3) -0.016(3) 0.003(2)
O3 0.117(4) 0.077(3) 0.058(3) -0.031(3) -0.006(3) 0.014(2)
O4 0.121(4) 0.066(3) 0.079(3) -0.045(3) -0.003(3) 0.005(2)
O5 0.106(3) 0.069(3) 0.060(3) -0.043(3) 0.003(2) 0.003(2)
O6 0.130(4) 0.078(3) 0.054(3) -0.028(3) 0.015(3) -0.004(2)
O7 0.127(4) 0.068(3) 0.062(3) -0.034(3) 0.004(3) -0.012(2)
O8 0.143(4) 0.061(3) 0.078(3) -0.048(3) 0.014(3) -0.015(2)
C1 0.054(4) 0.060(4) 0.059(4) -0.013(3) 0.001(3) -0.002(3)
C2 0.068(4) 0.056(3) 0.045(3) -0.013(3) -0.007(3) -0.002(3)
C3 0.059(4) 0.053(3) 0.047(4) -0.010(3) -0.002(3) -0.001(3)
C4 0.067(4) 0.074(4) 0.049(4) -0.002(3) 0.008(3) 0.005(3)
C5 0.098(5) 0.080(5) 0.056(4) 0.001(4) -0.004(4) -0.011(4)
C6 0.079(5) 0.062(4) 0.072(5) -0.007(3) -0.017(4) -0.011(4)
C7 0.070(4) 0.058(4) 0.061(4) -0.017(3) -0.003(3) -0.005(3)
C8 0.093(5) 0.072(4) 0.065(4) -0.019(4) -0.005(4) -0.007(3)
C9 0.065(4) 0.050(3) 0.054(4) -0.012(3) -0.004(3) -0.008(3)
C10 0.070(4) 0.060(4) 0.053(4) -0.034(3) -0.009(3) 0.001(3)
C11 0.067(4) 0.062(4) 0.048(4) -0.033(3) -0.007(3) 0.008(3)
C12 0.070(4) 0.082(5) 0.063(4) -0.026(4) -0.008(3) 0.001(4)
C13 0.081(5) 0.106(6) 0.077(5) -0.030(5) -0.016(4) 0.020(5)
C14 0.065(4) 0.067(4) 0.093(5) 0.001(3) 0.000(4) 0.020(4)
C15 0.088(5) 0.052(4) 0.093(5) -0.026(3) -0.004(4) 0.002(4)
C16 0.069(4) 0.074(4) 0.071(4) -0.009(3) -0.008(3) 0.003(3)
C17 0.079(5) 0.069(4) 0.050(4) -0.023(3) -0.003(3) -0.006(3)
C18 0.075(4) 0.063(4) 0.051(4) -0.016(3) -0.006(3) -0.002(3)
C19 0.063(4) 0.049(3) 0.050(4) -0.016(3) -0.005(3) -0.003(3)
C20 0.067(4) 0.045(3) 0.054(4) -0.017(3) -0.003(3) 0.004(3)
C21 0.090(5) 0.048(3) 0.052(4) -0.022(3) -0.015(3) -0.002(3)
C22 0.090(5) 0.064(4) 0.045(4) -0.011(3) -0.008(3) 0.000(3)
C23 0.088(5) 0.053(4) 0.058(4) -0.018(3) 0.003(3) 0.012(3)
C24 0.085(4) 0.044(3) 0.056(4) -0.022(3) -0.007(3) -0.002(3)
C25 0.071(4) 0.053(4) 0.054(4) -0.013(3) -0.006(3) -0.010(3)
C26 0.077(4) 0.068(4) 0.043(4) -0.017(3) -0.006(3) -0.001(3)
C27 0.046(3) 0.049(3) 0.049(3) -0.007(3) -0.007(3) 0.001(3)
C28 0.047(3) 0.046(3) 0.051(3) -0.010(2) -0.001(3) 0.001(3)
C29 0.052(3) 0.041(3) 0.055(4) -0.005(2) -0.001(3) -0.001(3)
C30 0.089(5) 0.062(4) 0.042(3) -0.023(3) -0.001(3) -0.001(3)
C31 0.082(4) 0.051(3) 0.054(4) -0.016(3) -0.002(3) -0.012(3)
C32 0.066(4) 0.049(3) 0.057(4) -0.017(3) -0.009(3) 0.001(3)

loop_
_atom_type_symbol
_atom_type_description
_atom_type_scat_dispersion_real
_atom_type_scat_dispersion_imag
_atom_type_scat_source
C C 0.0033 0.0016 'International Tables Vol C Tables 4.2.6.8 and 6.1.1.4'
H H 0.0000 0.0000 'International Tables Vol C Tables 4.2.6.8 and 6.1.1.4'
N N 0.0061 0.0033 'International Tables Vol C Tables 4.2.6.8 and 6.1.1.4'
O O 0.0106 0.0060 'International Tables Vol C Tables 4.2.6.8 and 6.1.1.4'

loop_
_geom_angle_atom_site_label_1
_geom_angle_atom_site_label_2
_geom_angle_atom_site_label_3
_geom_angle
C1 N1 C3 109.2(5)
C1 N1 H1 125.4
C3 N1 H1 125.4
C1 N2 C2 109.1(4)
C1 N2 H2 125.4
C2 N2 H2 125.4
C9 N3 C11 109.3(4)
C9 N3 H3 125.3
C11 N3 H3 125.3
C9 N4 C10 109.2(4)
C9 N4 H4 125.4
C10 N4 H4 125.4
C18 O3 H3A 109.5
C26 O7 H7 109.5
N1 C1 N2 108.8(5)
N1 C1 C8 125.8(5)
N2 C1 C8 125.4(5)
C3 C2 N2 106.8(5)
C3 C2 C7 120.8(5)
N2 C2 C7 132.4(5)
C2 C3 C4 123.6(5)
C2 C3 N1 106.2(5)
C4 C3 N1 130.2(5)
C3 C4 C5 115.8(5)
C3 C4 H4A 122.1
C5 C4 H4A 122.1
C4 C5 C6 120.6(6)
C4 C5 H5 119.7
C6 C5 H5 119.7
C7 C6 C5 122.8(6)
C7 C6 H6 118.6
C5 C6 H6 118.6
C6 C7 C2 116.2(5)
C6 C7 H7A 121.9
C2 C7 H7A 121.9
C1 C8 H8A 109.5
C1 C8 H8B 109.5
H8A C8 H8B 109.5
C1 C8 H8C 109.5
H8A C8 H8C 109.5
H8B C8 H8C 109.5
N3 C9 N4 108.7(5)
N3 C9 C16 125.9(5)
N4 C9 C16 125.4(5)
C15 C10 C11 122.2(6)
C15 C10 N4 132.4(5)
C11 C10 N4 105.4(5)
N3 C11 C10 107.4(5)
N3 C11 C12 131.1(5)
C10 C11 C12 121.5(6)
C13 C12 C11 115.4(6)
C13 C12 H12 122.3
C11 C12 H12 122.3
C14 C13 C12 121.6(6)
C14 C13 H13 119.2
C12 C13 H13 119.2
C13 C14 C15 122.9(6)
C13 C14 H14 118.5
C15 C14 H14 118.5
C10 C15 C14 116.4(6)
C10 C15 H15 121.8
C14 C15 H15 121.8
C9 C16 H16A 109.5
C9 C16 H16B 109.5
H16A C16 H16B 109.5
C9 C16 H16C 109.5
H16A C16 H16C 109.5
H16B C16 H16C 109.5
O1 C17 O2 119.2(5)
O1 C17 C19 119.4(5)
O2 C17 C19 121.5(5)
O4 C18 O3 118.7(5)
O4 C18 C20 119.3(5)
O3 C18 C20 122.0(5)
C24 C19 C20 117.2(5)
C24 C19 C17 114.3(5)
C20 C19 C17 128.4(5)
C21 C20 C19 118.3(5)
C21 C20 C18 114.3(5)
C19 C20 C18 127.4(5)
C22 C21 C20 123.4(5)
C22 C21 H21 118.3
C20 C21 H21 118.3
C21 C22 C23 119.0(5)
C21 C22 H22 120.5
C23 C22 H22 120.5
C24 C23 C22 118.5(5)
C24 C23 H23 120.7
C22 C23 H23 120.7
C23 C24 C19 123.6(5)
C23 C24 H24 118.2
C19 C24 H24 118.2
O5 C25 O6 119.9(6)
O5 C25 C27 119.6(5)
O6 C25 C27 120.5(5)
O8 C26 O7 119.9(5)
O8 C26 C28 118.4(5)
O7 C26 C28 121.8(5)
C32 C27 C28 117.7(5)
C32 C27 C25 113.9(5)
C28 C27 C25 128.4(5)
C29 C28 C27 118.0(5)
C29 C28 C26 113.9(5)
C27 C28 C26 128.2(5)
C30 C29 C28 123.2(5)
C30 C29 H29 118.4
C28 C29 H29 118.4
C29 C30 C31 119.7(5)
C29 C30 H30 120.1
C31 C30 H30 120.1
C30 C31 C32 117.2(5)
C30 C31 H31 121.4
C32 C31 H31 121.4
C27 C32 C31 124.2(5)
C27 C32 H32 117.9
C31 C32 H32 117.9

loop_
_geom_bond_atom_site_label_1
_geom_bond_atom_site_label_2
_geom_bond_distance
N1 C1 1.312(6)
N1 C3 1.389(6)
N1 H1 0.8600
N2 C1 1.323(6)
N2 C2 1.376(6)
N2 H2 0.8600
N3 C9 1.312(6)
N3 C11 1.358(6)
N3 H3 0.8600
N4 C9 1.323(6)
N4 C10 1.380(6)
N4 H4 0.8600
O1 C17 1.234(6)
O2 C17 1.263(6)
O3 C18 1.278(6)
O3 H3A 0.8200
O4 C18 1.237(6)
O5 C25 1.222(6)
O6 C25 1.271(6)
O7 C26 1.269(6)
O7 H7 0.8200
O8 C26 1.230(6)
C1 C8 1.480(7)
C2 C3 1.359(7)
C2 C7 1.382(7)
C3 C4 1.369(7)
C4 C5 1.377(7)
C4 H4A 0.9300
C5 C6 1.386(8)
C5 H5 0.9300
C6 C7 1.361(7)
C6 H6 0.9300
C7 H7A 0.9300
C8 H8A 0.9600
C8 H8B 0.9600
C8 H8C 0.9600
C9 C16 1.483(7)
C10 C15 1.360(7)
C10 C11 1.370(7)
C11 C12 1.404(7)
C12 C13 1.376(8)
C12 H12 0.9300
C13 C14 1.365(8)
C13 H13 0.9300
C14 C15 1.365(8)
C14 H14 0.9300
C15 H15 0.9300
C16 H16A 0.9600
C16 H16B 0.9600
C16 H16C 0.9600
C17 C19 1.487(7)
C18 C20 1.494(7)
C19 C24 1.380(7)
C19 C20 1.418(6)
C20 C21 1.366(7)
C21 C22 1.364(7)
C21 H21 0.9300
C22 C23 1.385(7)
C22 H22 0.9300
C23 C24 1.365(7)
C23 H23 0.9300
C24 H24 0.9300
C25 C27 1.496(7)
C26 C28 1.500(7)
C27 C32 1.362(6)
C27 C28 1.411(6)
C28 C29 1.369(7)
C29 C30 1.364(6)
C29 H29 0.9300
C30 C31 1.377(6)
C30 H30 0.9300
C31 C32 1.381(7)
C31 H31 0.9300
C32 H32 0.9300

loop_
_geom_hbond_atom_site_label_D
_geom_hbond_atom_site_label_H
_geom_hbond_atom_site_label_A
_geom_hbond_site_symmetry_A
_geom_hbond_distance_DH
_geom_hbond_distance_HA
_geom_hbond_distance_DA
_geom_hbond_angle_DHA
N1 H1 O4 1_655 0.86 1.81 2.649(6) 166.3
N2 H2 O5 1_455 0.86 1.91 2.750(6) 165.4
N2 H2 O6 1_455 0.86 2.58 3.226(6) 132.8
N3 H3 O8 2_656 0.86 1.79 2.631(6) 165.9
N4 H4 O1 2_666 0.86 1.83 2.680(6) 168.4
N4 H4 O2 2_666 0.86 2.58 3.232(6) 132.9
O3 H3A O2 . 0.82 1.55 2.372(5) 175.3
O7 H7 O6 . 0.82 1.56 2.379(5) 178.8
C7 H7A O6 1_455 0.93 2.53 3.244(7) 134

loop_
_geom_torsion_atom_site_label_1
_geom_torsion_atom_site_label_2
_geom_torsion_atom_site_label_3
_geom_torsion_atom_site_label_4
_geom_torsion
C3 N1 C1 N2 -0.6(6)
C3 N1 C1 C8 178.7(5)
C2 N2 C1 N1 0.1(6)
C2 N2 C1 C8 -179.1(5)
C1 N2 C2 C3 0.4(6)
C1 N2 C2 C7 177.6(6)
N2 C2 C3 C4 -178.8(5)
C7 C2 C3 C4 3.6(8)
N2 C2 C3 N1 -0.7(6)
C7 C2 C3 N1 -178.3(5)
C1 N1 C3 C2 0.8(6)
C1 N1 C3 C4 178.8(6)
C2 C3 C4 C5 -2.7(8)
N1 C3 C4 C5 179.6(5)
C3 C4 C5 C6 1.8(8)
C4 C5 C6 C7 -1.8(9)
C5 C6 C7 C2 2.4(8)
C3 C2 C7 C6 -3.2(8)
N2 C2 C7 C6 179.9(6)
C11 N3 C9 N4 0.1(6)
C11 N3 C9 C16 179.0(5)
C10 N4 C9 N3 -0.6(6)
C10 N4 C9 C16 -179.5(5)
C9 N4 C10 C15 179.7(6)
C9 N4 C10 C11 0.8(6)
C9 N3 C11 C10 0.4(6)
C9 N3 C11 C12 -179.6(6)
C15 C10 C11 N3 -179.7(5)
N4 C10 C11 N3 -0.7(6)
C15 C10 C11 C12 0.3(9)
N4 C10 C11 C12 179.3(5)
N3 C11 C12 C13 179.5(6)
C10 C11 C12 C13 -0.5(9)
C11 C12 C13 C14 0.6(9)
C12 C13 C14 C15 -0.5(10)
C11 C10 C15 C14 -0.1(9)
N4 C10 C15 C14 -178.8(6)
C13 C14 C15 C10 0.2(9)
O1 C17 C19 C24 5.5(8)
O2 C17 C19 C24 -174.2(6)
O1 C17 C19 C20 -176.5(6)
O2 C17 C19 C20 3.8(10)
C24 C19 C20 C21 -1.9(8)
C17 C19 C20 C21 -179.8(6)
C24 C19 C20 C18 -179.2(5)
C17 C19 C20 C18 2.9(9)
O4 C18 C20 C21 -2.2(8)
O3 C18 C20 C21 176.7(6)
O4 C18 C20 C19 175.3(6)
O3 C18 C20 C19 -5.9(9)
C19 C20 C21 C22 2.3(9)
C18 C20 C21 C22 179.9(6)
C20 C21 C22 C23 -1.6(9)
C21 C22 C23 C24 0.7(9)
C22 C23 C24 C19 -0.5(9)
C20 C19 C24 C23 1.1(9)
C17 C19 C24 C23 179.3(5)
O5 C25 C27 C32 1.3(7)
O6 C25 C27 C32 -178.2(5)
O5 C25 C27 C28 -176.7(5)
O6 C25 C27 C28 3.7(8)
C32 C27 C28 C29 -0.5(7)
C25 C27 C28 C29 177.5(5)
C32 C27 C28 C26 179.1(5)
C25 C27 C28 C26 -2.9(9)
O8 C26 C28 C29 0.7(7)
O7 C26 C28 C29 -179.1(5)
O8 C26 C28 C27 -178.9(5)
O7 C26 C28 C27 1.3(9)
C27 C28 C29 C30 1.0(8)
C26 C28 C29 C30 -178.7(5)
C28 C29 C30 C31 -0.4(8)
C29 C30 C31 C32 -0.5(8)
C28 C27 C32 C31 -0.5(8)
C25 C27 C32 C31 -178.8(5)
C30 C31 C32 C27 1.0(8)

loop_
_cod_related_entry_id
_cod_related_entry_database
_cod_related_entry_code
1 ChemSpider 30657050
